data_7251405
loop_
_publ_author_name
'Tharmalingam, Balamurugan'
'Sukhanov, Andrey A.'
'Pei, Yuying'
'Sambucari, Greta'
'Ramos, Talita'
'Zhao, Jianzhang'
'Voronkova, Violeta K.'
'Di Donato, Mariangela'

_publ_section_title
;
 Long-lived charge separated states in spiro-compact
 rhodamine--naphthalenediimide D--A--D systems: synthesis and
 time-resolved optical and electron paramagnetic resonance spectroscopic
 studies
;
_journal_name_full 'Physical Chemistry Chemical Physics'
_journal_paper_doi 10.1039/D5CP03836G
_journal_year 2026
_chemical_formula_moiety 'C70 H64 N8 O8'
_chemical_formula_sum 'C70 H64 N8 O8'
_chemical_formula_weight 1145.29
_space_group_crystal_system monoclinic
_space_group_IT_number 14
_space_group_name_Hall '-P 2yn'
_space_group_name_H-M_alt 'P 1 21/n 1'
_atom_sites_solution_hydrogens geom
_atom_sites_solution_primary dual
_audit_creation_date 2024-07-14
_audit_creation_method
;
Olex2 1.2
(compiled 2017.03.28 svn.r3405 for OlexSys, GUI svn.r5335)
;
_audit_update_record
;
2024-07-15 deposited with the CCDC.	2025-11-18 downloaded from the CCDC.
;
_cell_angle_alpha 90
_cell_angle_beta 106.336(4)
_cell_angle_gamma 90
_cell_formula_units_Z 2
_cell_length_a 15.695(2)
_cell_length_b 11.5619(18)
_cell_length_c 18.283(3)
_cell_measurement_reflns_used 2879
_cell_measurement_temperature 126(2)
_cell_measurement_theta_max 20.28
_cell_measurement_theta_min 2.22
_cell_volume 3183.8(8)
_computing_cell_refinement 'SAINT V8.40A (?, 2016)'
_computing_data_reduction 'SAINT V8.40A (?, 2016)'
_computing_molecular_graphics 'Olex2 (Dolomanov et al., 2009)'
_computing_publication_material 'Olex2 (Dolomanov et al., 2009)'
_computing_structure_refinement 'ShelXL (Sheldrick, 2015)'
_computing_structure_solution 'ShelXT (Sheldrick, 2015)'
_diffrn_ambient_temperature 126.0
_diffrn_measured_fraction_theta_full 0.990
_diffrn_measured_fraction_theta_max 0.990
_diffrn_measurement_device_type 'Bruker APEX-II CCD'
_diffrn_measurement_method '\f and \w scans'
_diffrn_radiation_type MoK\a
_diffrn_radiation_wavelength 0.71073
_diffrn_reflns_av_R_equivalents 0.0923
_diffrn_reflns_av_unetI/netI 0.1132
_diffrn_reflns_Laue_measured_fraction_full 0.990
_diffrn_reflns_Laue_measured_fraction_max 0.990
_diffrn_reflns_limit_h_max 16
_diffrn_reflns_limit_h_min -18
_diffrn_reflns_limit_k_max 13
_diffrn_reflns_limit_k_min -13
_diffrn_reflns_limit_l_max 21
_diffrn_reflns_limit_l_min -20
_diffrn_reflns_number 22899
_diffrn_reflns_point_group_measured_fraction_full 0.990
_diffrn_reflns_point_group_measured_fraction_max 0.990
_diffrn_reflns_theta_full 25.095
_diffrn_reflns_theta_max 25.095
_diffrn_reflns_theta_min 2.015
_diffrn_standards_number 0
_exptl_absorpt_coefficient_mu 0.079
_exptl_absorpt_correction_T_max 0.7452
_exptl_absorpt_correction_T_min 0.5216
_exptl_absorpt_correction_type none
_exptl_absorpt_process_details
'SADABS-2016/2 (Bruker,2016/2) was used for absorption correction. wR2(int) was 0.1820 before and 0.0908 after correction. The Ratio of minimum to maximum transmission is 0.6999. The \l/2 correction factor is Not present.'
_exptl_crystal_density_diffrn 1.195
_exptl_crystal_F_000 1208
_refine_diff_density_max 0.811
_refine_diff_density_min -0.445
_refine_diff_density_rms 0.067
_refine_ls_extinction_method none
_refine_ls_goodness_of_fit_ref 1.065
_refine_ls_hydrogen_treatment constr
_refine_ls_matrix_type full
_refine_ls_number_parameters 392
_refine_ls_number_reflns 5621
_refine_ls_number_restraints 0
_refine_ls_restrained_S_all 1.065
_refine_ls_R_factor_all 0.1634
_refine_ls_R_factor_gt 0.0803
_refine_ls_shift/su_max 0.000
_refine_ls_shift/su_mean 0.000
_refine_ls_structure_factor_coef Fsqd
_refine_ls_weighting_details 'w=1/[\s^2^(Fo^2^)+(0.1373P)^2^] where P=(Fo^2^+2Fc^2^)/3'
_refine_ls_weighting_scheme calc
_refine_ls_wR_factor_gt 0.2179
_refine_ls_wR_factor_ref 0.2698
_reflns_Friedel_coverage 0.000
_reflns_number_gt 2756
_reflns_number_total 5621
_reflns_threshold_expression 'I > 2\s(I)'
_cod_data_source_file d5cp03836g2.cif
_cod_data_source_block 1
_cod_database_code 7251405
_shelx_shelxl_version_number 2016/6
_shelx_space_group_comment
;
The symmetry employed for this shelxl refinement is uniquely defined
by the following loop, which should always be used as a source of
symmetry information in preference to the above space-group names.
They are only intended as comments.
;
_olex2_refinement_description
;
1. Fixed Uiso
 At 1.2 times of:
  All C(H) groups, All C(H,H) groups
 At 1.5 times of:
  All C(H,H,H) groups
2.a Secondary CH2 refined with riding coordinates:
 C010(H01A,H01B), C011(H01C,H01D), C012(H01E,H01F), C015(H01M,H01N)
2.b Aromatic/amide H refined with riding coordinates:
 C00B(H00B), C00I(H00I), C00M(H00M), C00P(H00P), C00Q(H00Q), C00R(H00R),
 C00S(H00S), C00T(H00T), C00U(H00U), C00V(H00V), C00Y(H00Y), C00Z(H00Z)
2.c Idealised Me refined as rotating group:
 C013(H01G,H01H,H01I), C014(H01J,H01K,H01L), C016(H01O,H01P,H01Q), C017(H01R,
 H01S,H01T)
;
_olex2_submission_special_instructions 'No special instructions were received'

loop_
_space_group_symop_operation_xyz
'x, y, z'
'-x+1/2, y+1/2, -z+1/2'
'-x, -y, -z'
'x-1/2, -y-1/2, z-1/2'

loop_
_atom_site_label
_atom_site_type_symbol
_atom_site_fract_x
_atom_site_fract_y
_atom_site_fract_z
_atom_site_U_iso_or_equiv
_atom_site_adp_type
_atom_site_occupancy
_atom_site_site_symmetry_order
_atom_site_calc_flag
_atom_site_refinement_flags_posn
_atom_site_refinement_flags_adp
_atom_site_refinement_flags_occupancy
_atom_site_disorder_assembly
_atom_site_disorder_group
O001 O 0.79104(18) 0.4576(2) 0.56522(14) 0.0400(8) Uani 1 1 d . . . . .
O002 O 0.64061(17) 0.4470(2) 0.34001(15) 0.0423(8) Uani 1 1 d . . . . .
O003 O 0.67065(19) 0.7716(2) 0.48364(16) 0.0457(8) Uani 1 1 d . . . . .
N004 N 0.6676(2) 0.5976(3) 0.42417(16) 0.0293(8) Uani 1 1 d . . . . .
O005 O 0.6667(2) 0.7275(3) 0.29259(16) 0.0560(9) Uani 1 1 d . . . . .
N006 N 0.7406(2) 0.6284(3) 0.40137(17) 0.0324(8) Uani 1 1 d . . . . .
C007 C 0.5322(2) 0.5208(3) 0.48316(19) 0.0254(9) Uani 1 1 d . . . . .
C008 C 0.4332(2) 0.3662(3) 0.4987(2) 0.0271(9) Uani 1 1 d . . . . .
C009 C 0.5608(3) 0.4492(3) 0.4324(2) 0.0282(9) Uani 1 1 d . . . . .
C00A C 0.8295(3) 0.5659(3) 0.5799(2) 0.0356(10) Uani 1 1 d . . . . .
C00B C 0.4634(3) 0.2980(3) 0.4501(2) 0.0374(11) Uani 1 1 d . . . . .
H00B H 0.440497 0.222026 0.438749 0.045 Uiso 1 1 calc R . . . .
C00C C 0.6380(3) 0.6761(3) 0.4704(2) 0.0325(10) Uani 1 1 d . . . . .
C00D C 0.8541(3) 0.6286(3) 0.5252(2) 0.0333(10) Uani 1 1 d . . . . .
C00E C 0.8043(3) 0.3983(3) 0.5030(2) 0.0358(10) Uani 1 1 d . . . . .
C00F C 0.6246(3) 0.4938(3) 0.3942(2) 0.0327(10) Uani 1 1 d . . . . .
C00G C 0.8298(3) 0.4546(3) 0.4463(2) 0.0327(10) Uani 1 1 d . . . . .
N00H N 0.7906(3) 0.0941(3) 0.4432(2) 0.0643(12) Uani 1 1 d . . . . .
C00I C 0.5276(3) 0.3389(3) 0.4172(2) 0.0369(11) Uani 1 1 d . . . . .
H00I H 0.548616 0.290368 0.384136 0.044 Uiso 1 1 calc R . . . .
C00J C 0.8315(3) 0.5853(3) 0.4447(2) 0.0317(10) Uani 1 1 d . . . . .
N00K N 0.8924(3) 0.7540(4) 0.7494(2) 0.0676(13) Uani 1 1 d . . . . .
C00L C 0.8832(3) 0.6372(3) 0.3949(2) 0.0370(10) Uani 1 1 d . . . . .
C00M C 0.7898(3) 0.2813(4) 0.5027(2) 0.0423(11) Uani 1 1 d . . . . .
H00M H 0.770249 0.247203 0.542425 0.051 Uiso 1 1 calc R . . . .
C00N C 0.8279(3) 0.6959(4) 0.3326(2) 0.0395(11) Uani 1 1 d . . . . .
C00O C 0.7352(3) 0.6896(4) 0.3360(2) 0.0389(11) Uani 1 1 d . . . . .
C00P C 0.8449(3) 0.3857(4) 0.3892(2) 0.0398(11) Uani 1 1 d . . . . .
H00P H 0.863847 0.420668 0.349490 0.048 Uiso 1 1 calc R . . . .
C00Q C 0.8932(3) 0.7354(4) 0.5487(2) 0.0430(11) Uani 1 1 d . . . . .
H00Q H 0.911805 0.781584 0.513063 0.052 Uiso 1 1 calc R . . . .
C00R C 0.8419(3) 0.6047(4) 0.6538(2) 0.0484(12) Uani 1 1 d . . . . .
H00R H 0.823759 0.557781 0.689441 0.058 Uiso 1 1 calc R . . . .
C00S C 0.9734(3) 0.6318(4) 0.4046(2) 0.0466(12) Uani 1 1 d . . . . .
H00S H 1.011485 0.593029 0.447206 0.056 Uiso 1 1 calc R . . . .
C00T C 0.9060(3) 0.7769(4) 0.6217(3) 0.0530(13) Uani 1 1 d . . . . .
H00T H 0.932534 0.850759 0.634756 0.064 Uiso 1 1 calc R . . . .
C00U C 0.8330(3) 0.2680(4) 0.3887(3) 0.0495(12) Uani 1 1 d . . . . .
H00U H 0.845063 0.223314 0.349178 0.059 Uiso 1 1 calc R . . . .
C00V C 0.8618(3) 0.7499(4) 0.2794(2) 0.0526(13) Uani 1 1 d . . . . .
H00V H 0.824140 0.790336 0.237405 0.063 Uiso 1 1 calc R . . . .
C00W C 0.8035(3) 0.2124(4) 0.4451(3) 0.0462(12) Uani 1 1 d . . . . .
C00X C 0.8810(3) 0.7128(4) 0.6765(2) 0.0497(12) Uani 1 1 d . . . . .
C00Y C 0.9511(3) 0.7431(4) 0.2892(3) 0.0583(14) Uani 1 1 d . . . . .
H00Y H 0.975601 0.779484 0.253086 0.070 Uiso 1 1 calc R . . . .
C00Z C 1.0073(3) 0.6846(4) 0.3503(3) 0.0543(13) Uani 1 1 d . . . . .
H00Z H 1.069066 0.680639 0.355057 0.065 Uiso 1 1 calc R . . . .
C010 C 0.7627(4) 0.0369(4) 0.5028(4) 0.0790(18) Uani 1 1 d . . . . .
H01A H 0.795496 0.070400 0.552637 0.095 Uiso 1 1 calc R . . . .
H01B H 0.778466 -0.046097 0.503465 0.095 Uiso 1 1 calc R . . . .
C011 C 0.9398(4) 0.8625(5) 0.7739(3) 0.0769(17) Uani 1 1 d . . . . .
H01C H 0.987957 0.870114 0.748957 0.092 Uiso 1 1 calc R . . . .
H01D H 0.967608 0.859415 0.829619 0.092 Uiso 1 1 calc R . . . .
C012 C 0.8112(4) 0.0218(5) 0.3862(4) 0.0886(19) Uani 1 1 d . . . . .
H01E H 0.787330 0.058316 0.335578 0.106 Uiso 1 1 calc R . . . .
H01F H 0.781261 -0.053828 0.385086 0.106 Uiso 1 1 calc R . . . .
C013 C 0.8811(4) 0.9675(5) 0.7555(4) 0.104(2) Uani 1 1 d . . . . .
H01G H 0.852730 0.970712 0.700417 0.155 Uiso 1 1 calc GR . . . .
H01H H 0.916903 1.037231 0.771566 0.155 Uiso 1 1 calc GR . . . .
H01I H 0.835322 0.962867 0.782419 0.155 Uiso 1 1 calc GR . . . .
C014 C 0.6644(5) 0.0477(5) 0.4931(5) 0.120(3) Uani 1 1 d . . . . .
H01J H 0.631484 0.014491 0.443987 0.180 Uiso 1 1 calc GR . . . .
H01K H 0.648732 0.129549 0.494688 0.180 Uiso 1 1 calc GR . . . .
H01L H 0.649060 0.006132 0.534393 0.180 Uiso 1 1 calc GR . . . .
C015 C 0.8775(7) 0.6798(7) 0.8090(4) 0.139(4) Uani 1 1 d . . . . .
H01M H 0.822644 0.634077 0.788367 0.167 Uiso 1 1 calc R . . . .
H01N H 0.869513 0.728089 0.851280 0.167 Uiso 1 1 calc R . . . .
C016 C 0.9616(8) 0.5926(8) 0.8410(5) 0.189(5) Uani 1 1 d . . . . .
H01O H 0.966085 0.540111 0.800168 0.283 Uiso 1 1 calc GR . . . .
H01P H 0.952709 0.547417 0.883650 0.283 Uiso 1 1 calc GR . . . .
H01Q H 1.016338 0.637824 0.858450 0.283 Uiso 1 1 calc GR . . . .
C017 C 0.9073(6) 0.0021(6) 0.3998(6) 0.166(4) Uani 1 1 d . . . . .
H01R H 0.918220 -0.032617 0.354406 0.248 Uiso 1 1 calc GR . . . .
H01S H 0.928731 -0.050209 0.443332 0.248 Uiso 1 1 calc GR . . . .
H01T H 0.938852 0.076042 0.410877 0.248 Uiso 1 1 calc GR . . . .

loop_
_atom_site_aniso_label
_atom_site_aniso_U_11
_atom_site_aniso_U_22
_atom_site_aniso_U_33
_atom_site_aniso_U_23
_atom_site_aniso_U_13
_atom_site_aniso_U_12
O001 0.056(2) 0.0326(16) 0.0340(16) 0.0017(13) 0.0178(14) -0.0128(14)
O002 0.0410(19) 0.0545(19) 0.0368(16) -0.0123(14) 0.0199(14) -0.0057(15)
O003 0.053(2) 0.0272(17) 0.061(2) -0.0030(14) 0.0237(16) -0.0069(14)
N004 0.029(2) 0.0336(19) 0.0283(17) -0.0005(15) 0.0122(16) -0.0049(16)
O005 0.0377(19) 0.080(2) 0.0487(19) 0.0317(17) 0.0091(16) 0.0109(17)
N006 0.032(2) 0.0339(19) 0.0348(19) 0.0086(15) 0.0149(16) -0.0015(16)
C007 0.028(2) 0.023(2) 0.024(2) -0.0004(16) 0.0053(17) -0.0010(17)
C008 0.031(2) 0.026(2) 0.025(2) 0.0017(17) 0.0081(18) -0.0005(18)
C009 0.036(2) 0.023(2) 0.026(2) -0.0010(17) 0.0106(19) -0.0014(18)
C00A 0.040(3) 0.034(2) 0.033(2) 0.0003(19) 0.010(2) -0.010(2)
C00B 0.045(3) 0.027(2) 0.043(2) -0.0068(19) 0.017(2) -0.007(2)
C00C 0.038(3) 0.028(2) 0.031(2) 0.0009(19) 0.008(2) -0.001(2)
C00D 0.032(2) 0.031(2) 0.037(2) 0.0030(19) 0.009(2) -0.004(2)
C00E 0.040(3) 0.035(2) 0.034(2) -0.001(2) 0.012(2) -0.004(2)
C00F 0.029(2) 0.036(2) 0.032(2) -0.003(2) 0.008(2) 0.003(2)
C00G 0.033(2) 0.035(2) 0.031(2) 0.0029(19) 0.0109(19) -0.003(2)
N00H 0.082(3) 0.035(2) 0.076(3) -0.013(2) 0.024(3) -0.014(2)
C00I 0.043(3) 0.033(2) 0.039(2) -0.0059(19) 0.018(2) 0.002(2)
C00J 0.028(2) 0.037(2) 0.031(2) 0.0060(18) 0.0097(19) -0.0008(19)
N00K 0.094(4) 0.067(3) 0.040(2) -0.014(2) 0.015(2) -0.026(2)
C00L 0.039(3) 0.037(2) 0.038(2) 0.004(2) 0.014(2) -0.003(2)
C00M 0.048(3) 0.035(3) 0.042(3) 0.002(2) 0.010(2) -0.007(2)
C00N 0.036(3) 0.046(3) 0.037(2) 0.015(2) 0.011(2) 0.005(2)
C00O 0.045(3) 0.041(3) 0.035(3) 0.012(2) 0.019(2) 0.000(2)
C00P 0.037(3) 0.042(3) 0.039(2) 0.005(2) 0.009(2) 0.004(2)
C00Q 0.045(3) 0.040(3) 0.043(3) 0.007(2) 0.011(2) -0.010(2)
C00R 0.062(3) 0.048(3) 0.037(3) 0.002(2) 0.015(2) -0.010(2)
C00S 0.039(3) 0.058(3) 0.043(3) 0.014(2) 0.013(2) 0.001(2)
C00T 0.060(3) 0.050(3) 0.047(3) -0.004(2) 0.010(3) -0.019(2)
C00U 0.051(3) 0.046(3) 0.051(3) -0.009(2) 0.013(2) 0.004(2)
C00V 0.044(3) 0.070(3) 0.046(3) 0.029(2) 0.016(2) 0.005(3)
C00W 0.049(3) 0.036(3) 0.051(3) -0.002(2) 0.011(2) -0.006(2)
C00X 0.064(3) 0.049(3) 0.034(3) -0.012(2) 0.009(2) -0.011(2)
C00Y 0.043(3) 0.079(4) 0.058(3) 0.029(3) 0.022(3) -0.002(3)
C00Z 0.037(3) 0.079(4) 0.049(3) 0.022(3) 0.016(2) 0.004(3)
C010 0.077(5) 0.034(3) 0.134(5) 0.000(3) 0.044(4) -0.007(3)
C011 0.097(5) 0.066(4) 0.054(3) -0.023(3) -0.002(3) -0.019(4)
C012 0.104(5) 0.047(3) 0.123(5) -0.030(3) 0.046(4) -0.003(3)
C013 0.121(6) 0.072(4) 0.110(5) -0.031(4) 0.020(4) -0.004(4)
C014 0.106(6) 0.048(4) 0.220(9) -0.012(4) 0.069(6) -0.009(4)
C015 0.248(11) 0.124(6) 0.058(4) -0.035(4) 0.064(5) -0.080(7)
C016 0.253(13) 0.138(8) 0.121(7) 0.027(6) -0.037(7) 0.058(8)
C017 0.129(8) 0.078(5) 0.315(13) -0.007(7) 0.104(8) 0.002(5)

loop_
_atom_type_symbol
_atom_type_description
_atom_type_scat_dispersion_real
_atom_type_scat_dispersion_imag
_atom_type_scat_source
C C 0.0033 0.0016 'International Tables Vol C Tables 4.2.6.8 and 6.1.1.4'
H H 0.0000 0.0000 'International Tables Vol C Tables 4.2.6.8 and 6.1.1.4'
N N 0.0061 0.0033 'International Tables Vol C Tables 4.2.6.8 and 6.1.1.4'
O O 0.0106 0.0060 'International Tables Vol C Tables 4.2.6.8 and 6.1.1.4'

loop_
_geom_angle_atom_site_label_1
_geom_angle_atom_site_label_2
_geom_angle_atom_site_label_3
_geom_angle
_geom_angle_site_symmetry_1
_geom_angle_site_symmetry_3
_geom_angle_publ_flag
C00A O001 C00E 116.6(3) . . ?
N006 N004 C00C 117.4(3) . . ?
N006 N004 C00F 116.9(3) . . ?
C00C N004 C00F 125.5(3) . . ?
N004 N006 C00J 120.1(3) . . ?
C00O N006 N004 123.1(3) . . ?
C00O N006 C00J 116.6(3) . . ?
C007 C007 C008 119.1(4) 3_666 3_666 ?
C007 C007 C009 119.3(4) 3_666 . ?
C009 C007 C008 121.6(3) . 3_666 ?
C007 C008 C00C 119.9(3) 3_666 3_666 ?
C00B C008 C007 120.2(3) . 3_666 ?
C00B C008 C00C 119.9(3) . 3_666 ?
C007 C009 C00F 119.6(3) . . ?
C00I C009 C007 120.3(3) . . ?
C00I C009 C00F 120.1(3) . . ?
O001 C00A C00R 114.6(3) . . ?
C00D C00A O001 122.2(3) . . ?
C00D C00A C00R 123.2(4) . . ?
C008 C00B H00B 119.7 . . ?
C008 C00B C00I 120.6(4) . . ?
C00I C00B H00B 119.7 . . ?
O003 C00C N004 121.1(4) . . ?
O003 C00C C008 123.3(4) . 3_666 ?
N004 C00C C008 115.6(3) . 3_666 ?
C00A C00D C00J 119.9(3) . . ?
C00A C00D C00Q 115.6(4) . . ?
C00Q C00D C00J 124.2(3) . . ?
C00G C00E O001 121.7(3) . . ?
C00M C00E O001 115.2(3) . . ?
C00M C00E C00G 123.1(4) . . ?
O002 C00F N004 120.7(3) . . ?
O002 C00F C009 123.8(4) . . ?
N004 C00F C009 115.5(3) . . ?
C00E C00G C00J 119.8(3) . . ?
C00E C00G C00P 116.3(4) . . ?
C00P C00G C00J 123.6(3) . . ?
C00W N00H C010 120.6(4) . . ?
C00W N00H C012 122.1(4) . . ?
C012 N00H C010 117.2(4) . . ?
C009 C00I C00B 120.5(4) . . ?
C009 C00I H00I 119.8 . . ?
C00B C00I H00I 119.8 . . ?
N006 C00J C00G 108.8(3) . . ?
C00D C00J N006 109.5(3) . . ?
C00D C00J C00G 108.4(3) . . ?
C00D C00J C00L 116.2(3) . . ?
C00L C00J N006 98.1(3) . . ?
C00L C00J C00G 115.1(3) . . ?
C00X N00K C011 120.6(4) . . ?
C00X N00K C015 121.1(4) . . ?
C015 N00K C011 116.8(4) . . ?
C00N C00L C00J 111.7(4) . . ?
C00S C00L C00J 127.8(4) . . ?
C00S C00L C00N 120.5(4) . . ?
C00E C00M H00M 119.7 . . ?
C00E C00M C00W 120.7(4) . . ?
C00W C00M H00M 119.7 . . ?
C00L C00N C00O 109.6(3) . . ?
C00V C00N C00L 121.2(4) . . ?
C00V C00N C00O 129.1(4) . . ?
O005 C00O N006 125.3(4) . . ?
O005 C00O C00N 130.7(4) . . ?
N006 C00O C00N 104.0(4) . . ?
C00G C00P H00P 119.2 . . ?
C00U C00P C00G 121.6(4) . . ?
C00U C00P H00P 119.2 . . ?
C00D C00Q H00Q 118.7 . . ?
C00T C00Q C00D 122.7(4) . . ?
C00T C00Q H00Q 118.7 . . ?
C00A C00R H00R 119.8 . . ?
C00A C00R C00X 120.4(4) . . ?
C00X C00R H00R 119.8 . . ?
C00L C00S H00S 120.9 . . ?
C00L C00S C00Z 118.2(4) . . ?
C00Z C00S H00S 120.9 . . ?
C00Q C00T H00T 119.4 . . ?
C00Q C00T C00X 121.2(4) . . ?
C00X C00T H00T 119.4 . . ?
C00P C00U H00U 119.2 . . ?
C00P C00U C00W 121.5(4) . . ?
C00W C00U H00U 119.2 . . ?
C00N C00V H00V 121.1 . . ?
C00Y C00V C00N 117.8(4) . . ?
C00Y C00V H00V 121.1 . . ?
N00H C00W C00M 122.4(4) . . ?
N00H C00W C00U 120.9(4) . . ?
C00M C00W C00U 116.7(4) . . ?
N00K C00X C00R 121.3(4) . . ?
N00K C00X C00T 121.8(4) . . ?
C00T C00X C00R 116.8(4) . . ?
C00V C00Y H00Y 119.0 . . ?
C00V C00Y C00Z 122.0(4) . . ?
C00Z C00Y H00Y 119.0 . . ?
C00S C00Z H00Z 119.9 . . ?
C00Y C00Z C00S 120.3(4) . . ?
C00Y C00Z H00Z 119.9 . . ?
N00H C010 H01A 109.0 . . ?
N00H C010 H01B 109.0 . . ?
N00H C010 C014 113.0(5) . . ?
H01A C010 H01B 107.8 . . ?
C014 C010 H01A 109.0 . . ?
C014 C010 H01B 109.0 . . ?
N00K C011 H01C 108.9 . . ?
N00K C011 H01D 108.9 . . ?
N00K C011 C013 113.4(5) . . ?
H01C C011 H01D 107.7 . . ?
C013 C011 H01C 108.9 . . ?
C013 C011 H01D 108.9 . . ?
N00H C012 H01E 108.9 . . ?
N00H C012 H01F 108.9 . . ?
N00H C012 C017 113.1(6) . . ?
H01E C012 H01F 107.8 . . ?
C017 C012 H01E 108.9 . . ?
C017 C012 H01F 108.9 . . ?
C011 C013 H01G 109.5 . . ?
C011 C013 H01H 109.5 . . ?
C011 C013 H01I 109.5 . . ?
H01G C013 H01H 109.5 . . ?
H01G C013 H01I 109.5 . . ?
H01H C013 H01I 109.5 . . ?
C010 C014 H01J 109.5 . . ?
C010 C014 H01K 109.5 . . ?
C010 C014 H01L 109.5 . . ?
H01J C014 H01K 109.5 . . ?
H01J C014 H01L 109.5 . . ?
H01K C014 H01L 109.5 . . ?
N00K C015 H01M 109.6 . . ?
N00K C015 H01N 109.6 . . ?
N00K C015 C016 110.4(7) . . ?
H01M C015 H01N 108.1 . . ?
C016 C015 H01M 109.6 . . ?
C016 C015 H01N 109.6 . . ?
C015 C016 H01O 109.5 . . ?
C015 C016 H01P 109.5 . . ?
C015 C016 H01Q 109.5 . . ?
H01O C016 H01P 109.5 . . ?
H01O C016 H01Q 109.5 . . ?
H01P C016 H01Q 109.5 . . ?
C012 C017 H01R 109.5 . . ?
C012 C017 H01S 109.5 . . ?
C012 C017 H01T 109.5 . . ?
H01R C017 H01S 109.5 . . ?
H01R C017 H01T 109.5 . . ?
H01S C017 H01T 109.5 . . ?

loop_
_geom_bond_atom_site_label_1
_geom_bond_atom_site_label_2
_geom_bond_distance
_geom_bond_site_symmetry_2
_geom_bond_publ_flag
O001 C00A 1.383(4) . ?
O001 C00E 1.392(4) . ?
O002 C00F 1.216(4) . ?
O003 C00C 1.213(4) . ?
N004 N006 1.373(4) . ?
N004 C00C 1.405(5) . ?
N004 C00F 1.409(5) . ?
O005 C00O 1.223(5) . ?
N006 C00J 1.508(5) . ?
N006 C00O 1.371(5) . ?
C007 C007 1.408(7) 3_666 ?
C007 C008 1.419(5) 3_666 ?
C007 C009 1.408(5) . ?
C008 C00B 1.368(5) . ?
C008 C00C 1.471(5) 3_666 ?
C009 C00F 1.466(5) . ?
C009 C00I 1.375(5) . ?
C00A C00D 1.376(5) . ?
C00A C00R 1.385(5) . ?
C00B H00B 0.9500 . ?
C00B C00I 1.393(5) . ?
C00D C00J 1.499(5) . ?
C00D C00Q 1.392(5) . ?
C00E C00G 1.377(5) . ?
C00E C00M 1.371(5) . ?
C00G C00J 1.512(5) . ?
C00G C00P 1.384(5) . ?
N00H C00W 1.381(6) . ?
N00H C010 1.444(6) . ?
N00H C012 1.443(6) . ?
C00I H00I 0.9500 . ?
C00J C00L 1.506(5) . ?
N00K C00X 1.378(5) . ?
N00K C011 1.463(6) . ?
N00K C015 1.457(7) . ?
C00L C00N 1.398(5) . ?
C00L C00S 1.379(5) . ?
C00M H00M 0.9500 . ?
C00M C00W 1.385(6) . ?
C00N C00O 1.475(6) . ?
C00N C00V 1.382(5) . ?
C00P H00P 0.9500 . ?
C00P C00U 1.373(6) . ?
C00Q H00Q 0.9500 . ?
C00Q C00T 1.378(6) . ?
C00R H00R 0.9500 . ?
C00R C00X 1.403(6) . ?
C00S H00S 0.9500 . ?
C00S C00Z 1.392(6) . ?
C00T H00T 0.9500 . ?
C00T C00X 1.389(6) . ?
C00U H00U 0.9500 . ?
C00U C00W 1.399(6) . ?
C00V H00V 0.9500 . ?
C00V C00Y 1.365(6) . ?
C00Y H00Y 0.9500 . ?
C00Y C00Z 1.389(6) . ?
C00Z H00Z 0.9500 . ?
C010 H01A 0.9900 . ?
C010 H01B 0.9900 . ?
C010 C014 1.509(8) . ?
C011 H01C 0.9900 . ?
C011 H01D 0.9900 . ?
C011 C013 1.504(8) . ?
C012 H01E 0.9900 . ?
C012 H01F 0.9900 . ?
C012 C017 1.475(9) . ?
C013 H01G 0.9800 . ?
C013 H01H 0.9800 . ?
C013 H01I 0.9800 . ?
C014 H01J 0.9800 . ?
C014 H01K 0.9800 . ?
C014 H01L 0.9800 . ?
C015 H01M 0.9900 . ?
C015 H01N 0.9900 . ?
C015 C016 1.633(12) . ?
C016 H01O 0.9800 . ?
C016 H01P 0.9800 . ?
C016 H01Q 0.9800 . ?
C017 H01R 0.9800 . ?
C017 H01S 0.9800 . ?
C017 H01T 0.9800 . ?
